data_4118480
loop_
_publ_author_name
'Moira Ciardi'
'Francesca Tancini'
'Guzm\'an Gil-Ram\'irez'
'Eduardo C. Escudero Ad\'an'
'Chiara Massera'
'Enrico Dalcanale'
'Pablo Ballester'

_publ_section_title
;
 Switching from Separated to Contact Ion-Pair Binding Modes with
 Diastereomeric Calix[4]pyrrole Bis-phosphonate Receptors
;
_journal_name_full 'Journal of the American Chemical Society'
_journal_page_first 13121
_journal_page_last 13132
_journal_paper_doi 10.1021/ja305684m
_journal_volume 134
_journal_year 2012
_chemical_formula_sum 'C77 H87 Cl5 N5 O6 P2'
_chemical_formula_weight 1417.71
_chemical_name_systematic
; 
 ? 
;
_space_group_IT_number 14
_symmetry_cell_setting monoclinic
_symmetry_space_group_name_Hall '-P 2yn'
_symmetry_space_group_name_H-M 'P 1 21/n 1'
_atom_sites_solution_hydrogens geom
_atom_sites_solution_primary direct
_atom_sites_solution_secondary difmap
_audit_creation_method SHELXL-97
_cell_angle_alpha 90.00
_cell_angle_beta 110.227(3)
_cell_angle_gamma 90.00
_cell_formula_units_Z 4
_cell_length_a 18.0377(12)
_cell_length_b 22.4938(14)
_cell_length_c 18.8096(11)
_cell_measurement_reflns_used 2757
_cell_measurement_temperature 100(2)
_cell_measurement_theta_max 20.50
_cell_measurement_theta_min 2.17
_cell_volume 7161.1(8)
_computing_cell_refinement 'Bruker APEX2 v2011.4-0'
_computing_data_collection 'Bruker APEX2 v2011.4-0'
_computing_data_reduction 'Bruker SAINT V7.60A'
_computing_molecular_graphics 'Bruker SHELXTL'
_computing_publication_material 'Bruker SHELXTL'
_computing_structure_refinement 'SHELXS-97 (Sheldrick, 2008)'
_computing_structure_solution Sir2011
_diffrn_ambient_temperature 100(2)
_diffrn_detector_area_resol_mean 512
_diffrn_detector_type '4K CCD area detector APEX II'
_diffrn_measured_fraction_theta_full 0.999
_diffrn_measured_fraction_theta_max 0.999
_diffrn_measurement_device_type 'Kappa 4-axis goniometer bruker-nonius'
_diffrn_measurement_method
;
 Fullsphere data collection, phi and omega scans
;
_diffrn_measurement_specimen_support 'magnetic support whith MicroMount'
_diffrn_radiation_monochromator 'Multilayer Montel 200 mirrors'
_diffrn_radiation_type MoK\a
_diffrn_radiation_wavelength 0.71073
_diffrn_reflns_av_R_equivalents 0.1487
_diffrn_reflns_av_sigmaI/netI 0.1288
_diffrn_reflns_limit_h_max 18
_diffrn_reflns_limit_h_min -18
_diffrn_reflns_limit_k_max 20
_diffrn_reflns_limit_k_min -22
_diffrn_reflns_limit_l_max 18
_diffrn_reflns_limit_l_min -18
_diffrn_reflns_number 41220
_diffrn_reflns_theta_full 20.83
_diffrn_reflns_theta_max 20.83
_diffrn_reflns_theta_min 1.47
_diffrn_source 'rotating anode X-ray tube'
_diffrn_source_current 70
_diffrn_source_power 50
_diffrn_source_size '3 mm x 0.3 mm fine focus'
_diffrn_source_type 'Bruker-Nonius FR 591'
_exptl_absorpt_coefficient_mu 0.304
_exptl_absorpt_correction_T_max 0.9850
_exptl_absorpt_correction_T_min 0.9558
_exptl_absorpt_correction_type empirical
_exptl_absorpt_process_details
; 
 SADABS Version 2008/1 Bruker-Nonius
 Blessing, Acta Cryst. (1995) A51 33-38
;
_exptl_crystal_colour colourless
_exptl_crystal_density_diffrn 1.315
_exptl_crystal_description needle
_exptl_crystal_F_000 2988
_exptl_crystal_size_max 0.15
_exptl_crystal_size_mid 0.02
_exptl_crystal_size_min 0.01
_refine_diff_density_max 0.667
_refine_diff_density_min -0.576
_refine_diff_density_rms 0.078
_refine_ls_extinction_method none
_refine_ls_goodness_of_fit_ref 1.018
_refine_ls_hydrogen_treatment noref
_refine_ls_matrix_type full
_refine_ls_number_parameters 892
_refine_ls_number_reflns 7506
_refine_ls_number_restraints 52
_refine_ls_restrained_S_all 1.019
_refine_ls_R_factor_all 0.1488
_refine_ls_R_factor_gt 0.0713
_refine_ls_shift/su_max 0.000
_refine_ls_shift/su_mean 0.000
_refine_ls_structure_factor_coef Fsqd
_refine_ls_weighting_details 'calc w=1/[\s^2^(Fo^2^)+(0.1085P)^2^+1.3987P] where P=(Fo^2^+2Fc^2^)/3'
_refine_ls_weighting_scheme calc
_refine_ls_wR_factor_gt 0.1676
_refine_ls_wR_factor_ref 0.2064
_reflns_number_gt 4178
_reflns_number_total 7506
_reflns_threshold_expression >2sigma(I)
_cod_data_source_file ja305684m_si_003.cif
_cod_data_source_block 2poii_dodecyl_0m
_cod_database_code 4118480

loop_
_symmetry_equiv_pos_as_xyz
'x, y, z'
'-x+1/2, y+1/2, -z+1/2'
'-x, -y, -z'
'x-1/2, -y-1/2, z-1/2'

loop_
_atom_site_label
_atom_site_type_symbol
_atom_site_fract_x
_atom_site_fract_y
_atom_site_fract_z
_atom_site_U_iso_or_equiv
_atom_site_adp_type
_atom_site_occupancy
_atom_site_symmetry_multiplicity
_atom_site_calc_flag
_atom_site_refinement_flags
_atom_site_disorder_assembly
_atom_site_disorder_group
C1 C 0.3820(4) 0.1492(3) -0.0383(4) 0.021(2) Uani 1 1 d . . .
C2 C 0.3722(5) 0.2149(4) -0.0271(4) 0.023(2) Uani 1 1 d . . .
C3 C 0.3080(5) 0.2478(4) -0.0299(4) 0.028(2) Uani 1 1 d . . .
H3 H 0.2564 0.2336 -0.0441 0.034 Uiso 1 1 calc R . .
C4 C 0.3317(5) 0.3068(4) -0.0081(4) 0.031(2) Uani 1 1 d . . .
H4 H 0.2994 0.3382 -0.0050 0.037 Uiso 1 1 calc R . .
C5 C 0.4122(5) 0.3087(3) 0.0078(4) 0.025(2) Uani 1 1 d . . .
C6 C 0.4722(4) 0.3585(3) 0.0375(4) 0.027(2) Uani 1 1 d . . .
C7 C 0.5058(5) 0.3785(4) -0.0219(4) 0.026(2) Uani 1 1 d . . .
C8 C 0.4938(5) 0.4296(4) -0.0632(4) 0.033(2) Uani 1 1 d . . .
H8 H 0.4604 0.4605 -0.0611 0.040 Uiso 1 1 calc R . .
C9 C 0.5405(5) 0.4273(4) -0.1094(4) 0.033(2) Uani 1 1 d . . .
H9 H 0.5440 0.4567 -0.1429 0.039 Uiso 1 1 calc R . .
C10 C 0.5798(4) 0.3745(4) -0.0964(4) 0.024(2) Uani 1 1 d . . .
C11 C 0.6402(5) 0.3503(3) -0.1285(4) 0.025(2) Uani 1 1 d . . .
C12 C 0.6062(4) 0.2994(3) -0.1835(4) 0.0192(19) Uani 1 1 d . . .
C13 C 0.5924(4) 0.2933(4) -0.2601(4) 0.027(2) Uani 1 1 d . . .
H13 H 0.6000 0.3227 -0.2917 0.032 Uiso 1 1 calc R . .
C14 C 0.5653(4) 0.2360(4) -0.2820(4) 0.027(2) Uani 1 1 d . . .
H14 H 0.5507 0.2207 -0.3308 0.032 Uiso 1 1 calc R . .
C15 C 0.5639(4) 0.2059(3) -0.2191(4) 0.024(2) Uani 1 1 d . . .
C16 C 0.5439(4) 0.1428(3) -0.2089(4) 0.024(2) Uani 1 1 d . . .
C17 C 0.4715(4) 0.1358(3) -0.1865(4) 0.023(2) Uani 1 1 d . . .
C18 C 0.4019(4) 0.1066(3) -0.2222(4) 0.025(2) Uani 1 1 d . . .
H18 H 0.3865 0.0895 -0.2701 0.030 Uiso 1 1 calc R . .
C19 C 0.3580(4) 0.1071(3) -0.1734(4) 0.027(2) Uani 1 1 d . . .
H19 H 0.3082 0.0905 -0.1837 0.032 Uiso 1 1 calc R . .
C20 C 0.4008(4) 0.1363(3) -0.1082(4) 0.0197(19) Uani 1 1 d . . .
C21 C 0.4294(5) 0.4120(3) 0.0577(4) 0.032(2) Uani 1 1 d . . .
H21A H 0.3893 0.4263 0.0126 0.049 Uiso 1 1 calc R . .
H21B H 0.4668 0.4431 0.0793 0.049 Uiso 1 1 calc R . .
H21C H 0.4055 0.3996 0.0936 0.049 Uiso 1 1 calc R . .
C22 C 0.6650(5) 0.4002(3) -0.1709(4) 0.033(2) Uani 1 1 d . . .
H22A H 0.6195 0.4145 -0.2112 0.050 Uiso 1 1 calc R . .
H22B H 0.7031 0.3852 -0.1916 0.050 Uiso 1 1 calc R . .
H22C H 0.6880 0.4321 -0.1365 0.050 Uiso 1 1 calc R . .
C23 C 0.5296(5) 0.1092(3) -0.2849(4) 0.029(2) Uani 1 1 d . . .
H23A H 0.5196 0.0680 -0.2786 0.043 Uiso 1 1 calc R . .
H23B H 0.5755 0.1128 -0.2993 0.043 Uiso 1 1 calc R . .
H23C H 0.4849 0.1262 -0.3236 0.043 Uiso 1 1 calc R . .
C24 C 0.3032(4) 0.1194(3) -0.0453(4) 0.027(2) Uani 1 1 d . . .
H24A H 0.2619 0.1354 -0.0883 0.041 Uiso 1 1 calc R . .
H24B H 0.2911 0.1269 -0.0002 0.041 Uiso 1 1 calc R . .
H24C H 0.3072 0.0774 -0.0517 0.041 Uiso 1 1 calc R . .
C25 C 0.4450(4) 0.1240(3) 0.0345(4) 0.0208(19) Uani 1 1 d . . .
C26 C 0.4492(4) 0.1460(3) 0.1043(4) 0.028(2) Uani 1 1 d . . .
H26 H 0.4154 0.1763 0.1073 0.034 Uiso 1 1 calc R . .
C27 C 0.5027(5) 0.1234(4) 0.1683(4) 0.025(2) Uani 1 1 d . . .
C28 C 0.5542(5) 0.0782(4) 0.1676(4) 0.031(2) Uani 1 1 d . . .
H28 H 0.5902 0.0631 0.2123 0.037 Uiso 1 1 calc R . .
C29 C 0.5498(5) 0.0565(3) 0.0976(4) 0.029(2) Uani 1 1 d . . .
H29 H 0.5839 0.0262 0.0949 0.035 Uiso 1 1 calc R . .
C30 C 0.4958(5) 0.0788(3) 0.0313(4) 0.026(2) Uani 1 1 d . . .
H30 H 0.4936 0.0634 -0.0153 0.032 Uiso 1 1 calc R . .
C31 C 0.5362(5) 0.3384(3) 0.1116(4) 0.024(2) Uani 1 1 d . . .
C32 C 0.5162(5) 0.3011(3) 0.1608(4) 0.027(2) Uani 1 1 d . . .
H32 H 0.4650 0.2864 0.1476 0.033 Uiso 1 1 calc R . .
C33 C 0.5724(5) 0.2857(3) 0.2293(4) 0.030(2) Uani 1 1 d . . .
C34 C 0.6485(5) 0.3055(4) 0.2509(4) 0.035(2) Uani 1 1 d . . .
H34 H 0.6856 0.2950 0.2974 0.042 Uiso 1 1 calc R . .
C35 C 0.6682(5) 0.3415(4) 0.2014(5) 0.039(2) Uani 1 1 d . . .
H35 H 0.7199 0.3549 0.2144 0.047 Uiso 1 1 calc R . .
C36 C 0.6135(5) 0.3585(3) 0.1327(4) 0.031(2) Uani 1 1 d . . .
H36 H 0.6286 0.3834 0.1006 0.037 Uiso 1 1 calc R . .
C37 C 0.7158(5) 0.3292(4) -0.0646(4) 0.028(2) Uani 1 1 d . . .
C38 C 0.7413(5) 0.3573(3) 0.0049(4) 0.029(2) Uani 1 1 d . . .
H38 H 0.7124 0.3888 0.0142 0.035 Uiso 1 1 calc R . .
C39 C 0.8106(5) 0.3384(4) 0.0613(4) 0.035(2) Uani 1 1 d . . .
H39 H 0.8274 0.3569 0.1084 0.043 Uiso 1 1 calc R . .
C40 C 0.8545(5) 0.2918(4) 0.0474(4) 0.036(2) Uani 1 1 d . . .
H40 H 0.9001 0.2786 0.0851 0.043 Uiso 1 1 calc R . .
C41 C 0.8294(5) 0.2658(4) -0.0223(4) 0.029(2) Uani 1 1 d . . .
C42 C 0.7616(5) 0.2838(3) -0.0786(4) 0.027(2) Uani 1 1 d . . .
H42 H 0.7463 0.2658 -0.1260 0.033 Uiso 1 1 calc R . .
C43 C 0.6153(5) 0.1102(3) -0.1491(4) 0.024(2) Uani 1 1 d . . .
C44 C 0.6922(5) 0.1286(3) -0.1378(4) 0.025(2) Uani 1 1 d . . .
H44 H 0.7014 0.1607 -0.1648 0.030 Uiso 1 1 calc R . .
C45 C 0.7553(5) 0.0986(4) -0.0859(4) 0.031(2) Uani 1 1 d . . .
C46 C 0.7431(5) 0.0507(4) -0.0461(4) 0.034(2) Uani 1 1 d . . .
H46 H 0.7854 0.0313 -0.0106 0.041 Uiso 1 1 calc R . .
C47 C 0.6668(5) 0.0323(4) -0.0601(4) 0.038(2) Uani 1 1 d . . .
H47 H 0.6579 -0.0006 -0.0342 0.045 Uiso 1 1 calc R . .
C48 C 0.6032(5) 0.0608(4) -0.1110(4) 0.032(2) Uani 1 1 d . . .
H48 H 0.5522 0.0468 -0.1197 0.038 Uiso 1 1 calc R . .
C49 C 0.5467(5) 0.1695(3) 0.3821(4) 0.028(2) Uani 1 1 d . . .
C50 C 0.4717(6) 0.1538(4) 0.3794(4) 0.041(2) Uani 1 1 d . . .
H50 H 0.4306 0.1537 0.3330 0.049 Uiso 1 1 calc R . .
C51 C 0.4568(6) 0.1386(4) 0.4432(5) 0.052(3) Uani 1 1 d . . .
H51 H 0.4064 0.1269 0.4404 0.062 Uiso 1 1 calc R . .
C52 C 0.5181(7) 0.1409(4) 0.5125(5) 0.054(3) Uani 1 1 d . . .
H52 H 0.5085 0.1312 0.5566 0.065 Uiso 1 1 calc R . .
C53 C 0.5925(6) 0.1574(4) 0.5166(4) 0.049(3) Uani 1 1 d . . .
H53 H 0.6331 0.1587 0.5634 0.059 Uiso 1 1 calc R . .
C54 C 0.6074(5) 0.1721(4) 0.4513(4) 0.039(2) Uani 1 1 d . . .
H54 H 0.6578 0.1837 0.4540 0.047 Uiso 1 1 calc R . .
C55 C 0.9815(5) 0.1364(4) -0.0010(4) 0.030(2) Uani 1 1 d . . .
C56 C 1.0117(5) 0.0849(4) 0.0382(5) 0.039(2) Uani 1 1 d . . .
H56 H 0.9813 0.0632 0.0601 0.047 Uiso 1 1 calc R . .
C57 C 1.0869(6) 0.0650(4) 0.0455(5) 0.049(3) Uani 1 1 d . . .
H57 H 1.1067 0.0300 0.0717 0.059 Uiso 1 1 calc R . .
C58 C 1.1316(6) 0.0974(4) 0.0138(6) 0.060(3) Uani 1 1 d . . .
H58 H 1.1821 0.0847 0.0186 0.071 Uiso 1 1 calc R . .
C59 C 1.1020(6) 0.1490(5) -0.0254(6) 0.066(3) Uani 1 1 d . . .
H59 H 1.1326 0.1709 -0.0470 0.079 Uiso 1 1 calc R . .
C60 C 1.0271(6) 0.1683(4) -0.0327(5) 0.049(3) Uani 1 1 d . . .
H60 H 1.0074 0.2030 -0.0593 0.059 Uiso 1 1 calc R . .
C1A C 0.8015(6) 0.1199(4) 0.2425(4) 0.047(3) Uani 1 1 d . . .
H1A1 H 0.7552 0.1207 0.2574 0.057 Uiso 1 1 calc R . .
H1A2 H 0.8423 0.0975 0.2804 0.057 Uiso 1 1 calc R . .
C2A C 0.7809(6) 0.0883(4) 0.1665(5) 0.060(3) Uani 1 1 d . . .
H2A1 H 0.8220 0.0959 0.1453 0.071 Uiso 1 1 calc R . .
H2A2 H 0.7318 0.1043 0.1317 0.071 Uiso 1 1 calc R . .
C3A C 0.7722(6) 0.0215(4) 0.1741(5) 0.056(3) Uani 1 1 d . . .
H3A1 H 0.7485 0.0047 0.1238 0.067 Uiso 1 1 calc R . .
H3A2 H 0.7361 0.0146 0.2012 0.067 Uiso 1 1 calc R . .
C4A C 0.8493(6) -0.0118(4) 0.2149(5) 0.057(3) Uani 1 1 d . . .
H4A1 H 0.8718 0.0038 0.2660 0.069 Uiso 1 1 calc R . .
H4A2 H 0.8369 -0.0533 0.2190 0.069 Uiso 1 1 calc R . .
C5A C 0.9110(6) -0.0082(4) 0.1778(5) 0.054(3) Uani 1 1 d . . .
H5A1 H 0.9289 0.0326 0.1793 0.065 Uiso 1 1 calc R . .
H5A2 H 0.8876 -0.0198 0.1251 0.065 Uiso 1 1 calc R . .
C6A C 0.9830(6) -0.0487(4) 0.2171(5) 0.061(3) Uani 1 1 d . . .
H6A1 H 1.0000 -0.0414 0.2713 0.073 Uiso 1 1 calc R . .
H6A2 H 0.9656 -0.0897 0.2088 0.073 Uiso 1 1 calc R . .
C7A C 1.0506(5) -0.0418(4) 0.1934(5) 0.047(3) Uani 1 1 d . . .
H7A H 1.0472 -0.0191 0.1510 0.056 Uiso 1 1 calc R . .
C8A C 1.1238(7) -0.0708(5) 0.2370(5) 0.071(3) Uani 1 1 d . . .
H8A1 H 1.1403 -0.0560 0.2886 0.085 Uiso 1 1 calc R . .
H8A2 H 1.1641 -0.0595 0.2162 0.085 Uiso 1 1 calc R . .
C9A C 1.1203(6) -0.1407(5) 0.2394(5) 0.065(3) Uani 1 1 d . . .
H9A1 H 1.0755 -0.1522 0.2537 0.079 Uiso 1 1 calc R . .
H9A2 H 1.1110 -0.1559 0.1888 0.079 Uiso 1 1 calc R . .
C10A C 1.1947(6) -0.1701(5) 0.2939(5) 0.068(3) Uani 1 1 d . . .
H10A H 1.2019 -0.1580 0.3454 0.081 Uiso 1 1 calc R . .
H10B H 1.2403 -0.1569 0.2822 0.081 Uiso 1 1 calc R . .
C11A C 1.1886(6) -0.2419(5) 0.2879(5) 0.059(3) Uani 1 1 d . . .
H11A H 1.1377 -0.2548 0.2892 0.071 Uiso 1 1 calc R . .
H11B H 1.1931 -0.2548 0.2404 0.071 Uiso 1 1 calc R . .
C12A C 1.2540(6) -0.2690(5) 0.3533(6) 0.080(4) Uani 1 1 d . . .
H12A H 1.3042 -0.2571 0.3509 0.120 Uiso 1 1 calc R . .
H12B H 1.2498 -0.3115 0.3505 0.120 Uiso 1 1 calc R . .
H12C H 1.2497 -0.2556 0.4002 0.120 Uiso 1 1 calc R . .
C13A C 0.9101(5) 0.1840(4) 0.2362(4) 0.046(3) Uani 1 1 d . . .
H13A H 0.9459 0.1623 0.2780 0.069 Uiso 1 1 calc R . .
H13B H 0.9274 0.2245 0.2381 0.069 Uiso 1 1 calc R . .
H13C H 0.9090 0.1662 0.1894 0.069 Uiso 1 1 calc R . .
C14A C 0.8314(5) 0.2111(4) 0.3134(4) 0.041(2) Uani 1 1 d . . .
H14A H 0.8659 0.1890 0.3557 0.062 Uiso 1 1 calc R . .
H14B H 0.7791 0.2114 0.3156 0.062 Uiso 1 1 calc R . .
H14C H 0.8504 0.2511 0.3153 0.062 Uiso 1 1 calc R . .
C15A C 0.7735(5) 0.2150(4) 0.1749(4) 0.050(3) Uani 1 1 d . . .
H15A H 0.7885 0.2561 0.1774 0.074 Uiso 1 1 calc R . .
H15B H 0.7210 0.2119 0.1765 0.074 Uiso 1 1 calc R . .
H15C H 0.7748 0.1979 0.1286 0.074 Uiso 1 1 calc R . .
Cl1 Cl 0.61301(11) 0.21315(8) 0.01396(9) 0.0259(5) Uani 1 1 d . . .
N1 N 0.4360(4) 0.2530(3) -0.0048(3) 0.0239(16) Uani 1 1 d . . .
H1 H 0.4837 0.2432 0.0004 0.029 Uiso 1 1 calc R . .
N2 N 0.5577(4) 0.3450(3) -0.0437(3) 0.0248(16) Uani 1 1 d . . .
H2 H 0.5740 0.3102 -0.0265 0.030 Uiso 1 1 calc R . .
N3 N 0.5889(3) 0.2455(3) -0.1597(3) 0.0223(16) Uani 1 1 d U . .
H3A H 0.5931 0.2374 -0.1138 0.027 Uiso 1 1 calc R . .
N4 N 0.4695(4) 0.1541(3) -0.1179(3) 0.0235(16) Uani 1 1 d U . .
H4A H 0.5063 0.1741 -0.0852 0.028 Uiso 1 1 calc R . .
N1A N 0.8299(4) 0.1823(3) 0.2409(3) 0.0269(17) Uani 1 1 d . . .
O1 O 0.6500(3) 0.1677(2) 0.3030(3) 0.0323(14) Uani 1 1 d . . .
O2 O 0.5016(3) 0.1456(2) 0.2386(2) 0.0357(15) Uani 1 1 d . . .
O3 O 0.5470(3) 0.2503(2) 0.2802(3) 0.0363(15) Uani 1 1 d . . .
O4 O 0.8648(3) 0.1491(2) 0.0605(3) 0.0366(15) Uani 1 1 d . . .
O5 O 0.8763(3) 0.2215(2) -0.0402(3) 0.0356(15) Uani 1 1 d . . .
O6 O 0.8322(3) 0.1164(2) -0.0772(2) 0.0333(14) Uani 1 1 d . . .
P1 P 0.56985(14) 0.18251(10) 0.29860(11) 0.0318(6) Uani 1 1 d . . .
P2 P 0.88442(13) 0.15623(10) -0.00768(11) 0.0335(6) Uani 1 1 d . . .
C1S C 0.6421(10) 0.9804(7) 0.7484(6) 0.093(6) Uani 0.704(10) 1 d PDU A 1
H1S1 H 0.5874 0.9701 0.7398 0.111 Uiso 0.704(10) 1 calc PR A 1
H1S2 H 0.6550 1.0152 0.7808 0.111 Uiso 0.704(10) 1 calc PR A 1
Cl1S Cl 0.7041(3) 0.9201(2) 0.7953(2) 0.086(2) Uani 0.704(10) 1 d PDU A 1
Cl2S Cl 0.6531(2) 0.99759(19) 0.6600(2) 0.0659(18) Uani 0.704(10) 1 d PDU A 1
C1S' C 0.702(2) 0.9960(16) 0.745(2) 0.103(16) Uani 0.296(10) 1 d PDU A 2
H1S3 H 0.7564 0.9838 0.7595 0.124 Uiso 0.296(10) 1 calc PR A 2
H1S4 H 0.6999 1.0331 0.7703 0.124 Uiso 0.296(10) 1 calc PR A 2
Cl1' Cl 0.6478(16) 0.9407(10) 0.7753(13) 0.183(9) Uani 0.296(10) 1 d PDU A 2
Cl2' Cl 0.664(5) 1.008(3) 0.644(2) 0.61(5) Uani 0.296(10) 1 d PDU A 2
C1T C 0.7043(5) 0.0402(4) 0.4102(5) 0.062(3) Uani 1 1 d . . .
H1T1 H 0.6999 0.0801 0.3897 0.074 Uiso 1 1 calc R . .
H1T2 H 0.7307 0.0428 0.4646 0.074 Uiso 1 1 calc R . .
Cl1T Cl 0.76126(16) -0.00226(12) 0.37201(14) 0.0662(8) Uani 1 1 d . . .
Cl2T Cl 0.60941(18) 0.01104(13) 0.39138(17) 0.0879(10) Uani 1 1 d . . .

loop_
_atom_site_aniso_label
_atom_site_aniso_U_11
_atom_site_aniso_U_22
_atom_site_aniso_U_33
_atom_site_aniso_U_23
_atom_site_aniso_U_13
_atom_site_aniso_U_12
C1 0.012(5) 0.020(5) 0.024(4) 0.000(4) -0.004(4) -0.001(4)
C2 0.019(5) 0.034(6) 0.013(4) 0.005(4) 0.000(4) 0.003(5)
C3 0.017(5) 0.032(6) 0.026(4) 0.002(4) -0.005(4) 0.001(5)
C4 0.024(6) 0.034(6) 0.030(5) -0.004(4) 0.003(4) 0.005(4)
C5 0.034(6) 0.024(6) 0.011(4) 0.002(4) 0.000(4) 0.008(4)
C6 0.024(5) 0.027(5) 0.025(4) 0.000(4) 0.001(4) -0.003(4)
C7 0.028(6) 0.021(5) 0.022(4) -0.005(4) 0.000(4) -0.005(4)
C8 0.043(6) 0.029(6) 0.027(5) 0.003(4) 0.012(5) 0.011(4)
C9 0.038(6) 0.027(6) 0.027(5) 0.002(4) 0.004(5) -0.001(5)
C10 0.020(5) 0.022(5) 0.020(4) -0.001(4) -0.005(4) -0.005(4)
C11 0.027(5) 0.012(5) 0.032(4) 0.000(4) 0.005(4) -0.006(4)
C12 0.014(5) 0.019(5) 0.023(5) -0.002(4) 0.004(4) -0.002(4)
C13 0.022(5) 0.035(6) 0.018(5) 0.007(4) 0.000(4) 0.000(4)
C14 0.022(5) 0.026(6) 0.022(5) 0.000(4) -0.007(4) -0.003(4)
C15 0.018(5) 0.031(5) 0.015(4) 0.008(4) -0.005(4) 0.000(4)
C16 0.024(5) 0.028(5) 0.012(4) -0.002(4) -0.005(4) 0.001(4)
C17 0.023(6) 0.025(5) 0.013(4) -0.001(4) -0.004(4) -0.002(4)
C18 0.025(5) 0.034(5) 0.012(4) 0.004(4) 0.000(4) -0.003(4)
C19 0.012(5) 0.028(5) 0.026(5) 0.002(4) -0.013(4) -0.005(4)
C20 0.021(5) 0.018(5) 0.015(4) -0.002(4) -0.002(4) -0.005(4)
C21 0.036(6) 0.020(5) 0.037(5) 0.001(4) 0.007(4) 0.001(4)
C22 0.028(5) 0.029(5) 0.038(5) 0.003(4) 0.005(4) -0.006(4)
C23 0.032(5) 0.026(5) 0.019(4) -0.004(4) -0.003(4) -0.004(4)
C24 0.030(5) 0.028(5) 0.017(4) 0.005(4) 0.000(4) -0.001(4)
C25 0.013(5) 0.028(5) 0.020(5) -0.002(4) 0.004(4) -0.008(4)
C26 0.018(5) 0.033(5) 0.024(5) -0.005(4) -0.003(4) -0.005(4)
C27 0.027(5) 0.028(5) 0.017(5) -0.006(4) 0.003(4) 0.000(4)
C28 0.031(6) 0.035(6) 0.016(5) 0.003(4) -0.006(4) -0.013(5)
C29 0.023(5) 0.023(5) 0.031(5) -0.001(4) -0.006(4) 0.001(4)
C30 0.032(6) 0.026(5) 0.013(4) -0.010(4) -0.001(4) -0.004(4)
C31 0.036(6) 0.017(5) 0.019(4) -0.001(4) 0.008(4) -0.001(4)
C32 0.027(5) 0.020(5) 0.022(4) -0.007(4) -0.006(4) 0.008(4)
C33 0.034(6) 0.026(5) 0.023(5) -0.002(4) 0.002(4) -0.006(4)
C34 0.030(6) 0.041(6) 0.021(4) -0.009(4) -0.008(4) -0.001(5)
C35 0.032(6) 0.036(6) 0.036(5) -0.002(5) -0.006(5) -0.004(5)
C36 0.032(6) 0.027(5) 0.031(5) -0.013(4) 0.007(4) -0.006(4)
C37 0.022(5) 0.031(5) 0.027(5) -0.004(4) 0.004(4) -0.004(4)
C38 0.026(5) 0.025(5) 0.027(5) -0.001(4) -0.003(4) 0.002(4)
C39 0.036(6) 0.036(6) 0.027(5) -0.014(4) 0.001(4) -0.008(5)
C40 0.021(5) 0.049(6) 0.026(5) 0.002(5) -0.007(4) -0.007(5)
C41 0.023(5) 0.033(6) 0.028(5) -0.001(4) 0.006(4) 0.004(4)
C42 0.021(5) 0.029(5) 0.023(4) -0.006(4) -0.003(4) -0.014(4)
C43 0.019(5) 0.032(6) 0.020(4) -0.012(4) 0.003(4) -0.001(4)
C44 0.031(6) 0.032(5) 0.013(4) -0.007(4) 0.009(4) -0.001(4)
C45 0.024(6) 0.037(6) 0.026(5) -0.010(4) 0.002(4) 0.004(5)
C46 0.024(6) 0.038(6) 0.032(5) 0.007(5) -0.001(4) 0.004(5)
C47 0.048(7) 0.026(5) 0.028(5) 0.011(4) 0.000(5) 0.005(5)
C48 0.029(6) 0.037(6) 0.026(5) 0.007(4) 0.005(4) -0.005(5)
C49 0.025(6) 0.034(6) 0.024(5) -0.003(4) 0.008(4) 0.004(4)
C50 0.045(7) 0.057(7) 0.014(5) -0.007(4) 0.001(4) 0.009(5)
C51 0.044(7) 0.074(8) 0.034(6) -0.007(5) 0.008(5) 0.004(5)
C52 0.066(8) 0.071(8) 0.026(6) 0.001(5) 0.016(6) 0.004(6)
C53 0.058(8) 0.063(7) 0.016(5) -0.002(5) 0.001(5) 0.006(6)
C54 0.038(6) 0.049(6) 0.024(5) 0.000(4) 0.003(5) 0.012(5)
C55 0.018(5) 0.025(5) 0.037(5) 0.001(4) -0.005(4) -0.002(4)
C56 0.028(6) 0.042(6) 0.046(5) -0.002(5) 0.012(5) -0.002(5)
C57 0.038(7) 0.057(7) 0.048(6) 0.017(5) 0.010(5) 0.003(6)
C58 0.029(6) 0.044(7) 0.095(8) 0.012(6) 0.008(6) 0.011(5)
C59 0.041(8) 0.057(8) 0.109(9) 0.015(7) 0.037(6) 0.005(6)
C60 0.036(7) 0.035(6) 0.066(6) 0.009(5) 0.005(5) 0.006(5)
C1A 0.063(7) 0.048(7) 0.028(5) -0.005(5) 0.012(5) -0.006(5)
C2A 0.061(7) 0.059(8) 0.051(6) -0.002(5) 0.010(5) -0.011(6)
C3A 0.070(8) 0.046(7) 0.045(6) 0.003(5) 0.011(5) -0.006(6)
C4A 0.059(8) 0.059(7) 0.043(6) 0.008(5) 0.003(6) -0.008(6)
C5A 0.071(8) 0.040(6) 0.069(7) 0.021(5) 0.045(6) 0.014(6)
C6A 0.088(9) 0.055(7) 0.040(6) -0.001(5) 0.022(6) -0.001(7)
C7A 0.024(6) 0.064(7) 0.045(6) 0.019(5) 0.000(5) 0.011(5)
C8A 0.103(11) 0.058(8) 0.064(7) -0.026(6) 0.046(7) -0.027(7)
C9A 0.060(8) 0.095(10) 0.043(6) -0.010(6) 0.020(5) -0.011(7)
C10A 0.057(8) 0.114(10) 0.037(6) 0.019(6) 0.022(5) 0.043(7)
C11A 0.043(7) 0.084(9) 0.048(6) 0.020(6) 0.014(5) 0.022(6)
C12A 0.076(9) 0.087(9) 0.075(8) -0.003(7) 0.024(7) 0.009(7)
C13A 0.032(6) 0.068(7) 0.032(5) -0.007(5) 0.002(4) -0.006(5)
C14A 0.043(6) 0.046(6) 0.025(5) -0.011(4) -0.002(4) -0.004(5)
C15A 0.044(6) 0.055(7) 0.029(5) 0.009(5) -0.014(5) 0.008(5)
Cl1 0.0236(12) 0.0278(12) 0.0173(10) 0.0004(9) -0.0046(9) -0.0009(9)
N1 0.012(4) 0.037(5) 0.015(3) -0.003(3) -0.005(3) 0.001(4)
N2 0.028(4) 0.016(4) 0.026(4) 0.004(3) 0.003(3) 0.004(3)
N3 0.021(4) 0.029(4) 0.008(3) 0.001(3) -0.005(3) -0.003(3)
N4 0.020(4) 0.029(4) 0.013(3) -0.003(3) -0.006(3) -0.007(3)
N1A 0.024(5) 0.030(4) 0.021(4) 0.004(3) 0.000(3) -0.001(3)
O1 0.029(4) 0.035(4) 0.026(3) 0.001(3) 0.000(3) 0.008(3)
O2 0.029(4) 0.052(4) 0.017(3) -0.004(3) -0.004(3) 0.003(3)
O3 0.037(4) 0.035(4) 0.030(3) 0.000(3) 0.003(3) 0.009(3)
O4 0.033(4) 0.045(4) 0.026(3) -0.001(3) 0.003(3) 0.006(3)
O5 0.036(4) 0.039(4) 0.031(3) 0.003(3) 0.010(3) 0.006(3)
O6 0.021(4) 0.053(4) 0.019(3) -0.007(3) -0.002(2) 0.001(3)
P1 0.0319(16) 0.0370(16) 0.0164(11) -0.0027(10) -0.0044(10) 0.0046(12)
P2 0.0264(14) 0.0462(17) 0.0216(12) -0.0008(11) 0.0002(10) 0.0055(12)
C1S 0.097(8) 0.092(8) 0.091(7) 0.003(5) 0.034(5) 0.007(5)
Cl1S 0.093(4) 0.087(3) 0.073(3) -0.008(2) 0.023(2) 0.022(3)
Cl2S 0.061(3) 0.066(3) 0.065(3) -0.0218(19) 0.0144(19) 0.0136(19)
C1S' 0.103(16) 0.103(16) 0.104(16) -0.004(5) 0.037(7) 0.002(5)
Cl1' 0.184(10) 0.180(10) 0.186(10) -0.008(5) 0.065(6) -0.001(5)
Cl2' 0.61(5) 0.61(5) 0.61(5) 0.000(5) 0.212(17) 0.000(5)
C1T 0.041(7) 0.073(8) 0.055(6) -0.016(5) -0.004(5) 0.004(6)
Cl1T 0.068(2) 0.0601(18) 0.0684(17) 0.0064(14) 0.0208(15) 0.0046(15)
Cl2T 0.072(2) 0.080(2) 0.104(2) -0.0277(18) 0.0202(19) -0.0103(17)

loop_
_atom_type_symbol
_atom_type_description
_atom_type_scat_dispersion_real
_atom_type_scat_dispersion_imag
_atom_type_scat_source
C C 0.0033 0.0016 'International Tables Vol C Tables 4.2.6.8 and 6.1.1.4'
H H 0.0000 0.0000 'International Tables Vol C Tables 4.2.6.8 and 6.1.1.4'
N N 0.0061 0.0033 'International Tables Vol C Tables 4.2.6.8 and 6.1.1.4'
O O 0.0106 0.0060 'International Tables Vol C Tables 4.2.6.8 and 6.1.1.4'
P P 0.1023 0.0942 'International Tables Vol C Tables 4.2.6.8 and 6.1.1.4'
Cl Cl 0.1484 0.1585 'International Tables Vol C Tables 4.2.6.8 and 6.1.1.4'

loop_
_geom_angle_atom_site_label_1
_geom_angle_atom_site_label_2
_geom_angle_atom_site_label_3
_geom_angle
C20 C1 C2 112.6(6)
C20 C1 C24 109.0(6)
C2 C1 C24 106.8(6)
C20 C1 C25 112.6(6)
C2 C1 C25 108.6(6)
C24 C1 C25 106.9(6)
C3 C2 N1 106.6(7)
C3 C2 C1 131.6(7)
N1 C2 C1 121.7(7)
C2 C3 C4 109.3(7)
C5 C4 C3 106.5(7)
N1 C5 C4 107.6(7)
N1 C5 C6 120.7(7)
C4 C5 C6 131.6(8)
C7 C6 C5 111.3(6)
C7 C6 C31 113.0(7)
C5 C6 C31 109.3(6)
C7 C6 C21 108.2(6)
C5 C6 C21 108.0(7)
C31 C6 C21 106.8(6)
C8 C7 N2 106.5(7)
C8 C7 C6 130.3(8)
N2 C7 C6 123.2(7)
C7 C8 C9 108.1(7)
C10 C9 C8 107.9(7)
C9 C10 N2 106.9(7)
C9 C10 C11 130.0(8)
N2 C10 C11 123.0(7)
C10 C11 C12 111.4(6)
C10 C11 C22 108.9(6)
C12 C11 C22 108.6(6)
C10 C11 C37 111.3(6)
C12 C11 C37 109.7(6)
C22 C11 C37 106.9(6)
N3 C12 C13 106.0(6)
N3 C12 C11 121.9(6)
C13 C12 C11 131.9(7)
C12 C13 C14 108.5(7)
C15 C14 C13 108.2(7)
C14 C15 N3 106.3(6)
C14 C15 C16 131.1(7)
N3 C15 C16 122.5(6)
C15 C16 C17 113.9(6)
C15 C16 C23 108.2(6)
C17 C16 C23 108.7(6)
C15 C16 C43 111.2(6)
C17 C16 C43 109.1(6)
C23 C16 C43 105.4(6)
N4 C17 C18 106.7(7)
N4 C17 C16 122.6(6)
C18 C17 C16 130.3(7)
C17 C18 C19 107.7(6)
C20 C19 C18 108.6(7)
C19 C20 N4 105.9(6)
C19 C20 C1 130.6(7)
N4 C20 C1 123.4(6)
C26 C25 C30 119.1(7)
C26 C25 C1 119.3(7)
C30 C25 C1 121.6(6)
C27 C26 C25 119.9(8)
C26 C27 C28 122.9(7)
C26 C27 O2 117.5(7)
C28 C27 O2 119.6(6)
C27 C28 C29 116.8(7)
C28 C29 C30 121.5(8)
C25 C30 C29 119.8(7)
C32 C31 C36 118.3(7)
C32 C31 C6 119.8(7)
C36 C31 C6 121.8(7)
C33 C32 C31 119.9(8)
C34 C33 C32 122.2(8)
C34 C33 O3 120.2(7)
C32 C33 O3 117.4(7)
C33 C34 C35 117.5(7)
C34 C35 C36 122.1(8)
C35 C36 C31 119.9(8)
C38 C37 C42 119.4(7)
C38 C37 C11 120.7(7)
C42 C37 C11 119.9(6)
C37 C38 C39 119.7(8)
C40 C39 C38 120.3(7)
C41 C40 C39 118.9(7)
C40 C41 C42 121.8(8)
C40 C41 O5 120.2(7)
C42 C41 O5 117.9(7)
C41 C42 C37 119.8(7)
C48 C43 C44 119.3(7)
C48 C43 C16 120.6(7)
C44 C43 C16 120.0(7)
C43 C44 C45 119.5(8)
C46 C45 C44 121.2(8)
C46 C45 O6 120.1(7)
C44 C45 O6 118.7(8)
C45 C46 C47 118.1(8)
C48 C47 C46 122.3(8)
C47 C48 C43 119.5(8)
C50 C49 C54 119.4(8)
C50 C49 P1 122.3(6)
C54 C49 P1 118.1(7)
C51 C50 C49 121.5(8)
C50 C51 C52 118.7(9)
C53 C52 C51 120.8(9)
C52 C53 C54 120.1(8)
C49 C54 C53 119.4(9)
C60 C55 C56 119.1(8)
C60 C55 P2 124.3(7)
C56 C55 P2 116.6(7)
C55 C56 C57 121.0(8)
C58 C57 C56 119.1(9)
C57 C58 C59 120.3(9)
C60 C59 C58 120.1(10)
C55 C60 C59 120.4(9)
N1A C1A C2A 113.2(7)
C1A C2A C3A 111.8(8)
C2A C3A C4A 115.1(8)
C5A C4A C3A 115.4(8)
C4A C5A C6A 112.2(8)
C7A C6A C5A 116.5(8)
C6A C7A C8A 118.6(8)
C7A C8A C9A 115.4(9)
C10A C9A C8A 114.6(9)
C9A C10A C11A 111.2(9)
C12A C11A C10A 109.4(8)
C5 N1 C2 110.0(6)
C10 N2 C7 110.6(6)
C12 N3 C15 110.9(6)
C17 N4 C20 111.0(6)
C13A N1A C1A 111.9(7)
C13A N1A C15A 109.6(6)
C1A N1A C15A 109.7(6)
C13A N1A C14A 109.4(6)
C1A N1A C14A 106.6(6)
C15A N1A C14A 109.6(6)
C27 O2 P1 126.1(5)
C33 O3 P1 124.1(5)
C41 O5 P2 122.9(5)
C45 O6 P2 122.5(5)
O1 P1 O3 114.1(3)
O1 P1 O2 115.6(3)
O3 P1 O2 105.6(3)
O1 P1 C49 116.3(3)
O3 P1 C49 103.2(3)
O2 P1 C49 100.4(3)
O4 P2 O5 115.3(3)
O4 P2 O6 113.9(3)
O5 P2 O6 104.8(3)
O4 P2 C55 116.5(4)
O5 P2 C55 102.7(4)
O6 P2 C55 101.9(3)
Cl2S C1S Cl1S 111.9(5)
Cl1' C1S' Cl2' 113(3)
Cl1T C1T Cl2T 112.9(5)

loop_
_geom_bond_atom_site_label_1
_geom_bond_atom_site_label_2
_geom_bond_distance
C1 C20 1.495(10)
C1 C2 1.512(10)
C1 C24 1.535(10)
C1 C25 1.553(9)
C2 C3 1.360(10)
C2 N1 1.378(9)
C3 C4 1.413(10)
C4 C5 1.378(11)
C5 N1 1.373(9)
C5 C6 1.524(11)
C6 C7 1.512(11)
C6 C31 1.538(10)
C6 C21 1.545(10)
C7 C8 1.360(10)
C7 N2 1.370(9)
C8 C9 1.406(11)
C9 C10 1.360(10)
C10 N2 1.363(9)
C10 C11 1.517(11)
C11 C12 1.524(10)
C11 C22 1.531(10)
C11 C37 1.549(10)
C12 N3 1.364(8)
C12 C13 1.380(9)
C13 C14 1.390(10)
C14 C15 1.371(10)
C15 N3 1.376(9)
C15 C16 1.494(10)
C16 C17 1.511(11)
C16 C23 1.557(9)
C16 C43 1.567(10)
C17 N4 1.367(9)
C17 C18 1.369(10)
C18 C19 1.405(10)
C19 C20 1.371(9)
C20 N4 1.373(9)
C25 C26 1.380(10)
C25 C30 1.383(10)
C26 C27 1.355(10)
C27 C28 1.381(10)
C27 O2 1.419(8)
C28 C29 1.382(10)
C29 C30 1.384(10)
C31 C32 1.386(10)
C31 C36 1.389(10)
C32 C33 1.381(10)
C33 C34 1.365(11)
C33 O3 1.436(9)
C34 C35 1.370(11)
C35 C36 1.381(10)
C37 C38 1.380(10)
C37 C42 1.394(10)
C38 C39 1.398(10)
C39 C40 1.391(11)
C40 C41 1.362(10)
C41 C42 1.374(10)
C41 O5 1.421(9)
C43 C48 1.382(10)
C43 C44 1.392(10)
C44 C45 1.392(10)
C45 C46 1.371(11)
C45 O6 1.397(9)
C46 C47 1.374(11)
C47 C48 1.372(10)
C49 C50 1.381(11)
C49 C54 1.383(10)
C49 P1 1.783(8)
C50 C51 1.361(11)
C51 C52 1.389(12)
C52 C53 1.368(13)
C53 C54 1.386(11)
C55 C60 1.374(11)
C55 C56 1.379(11)
C55 P2 1.770(8)
C56 C57 1.390(12)
C57 C58 1.368(12)
C58 C59 1.380(12)
C59 C60 1.379(12)
C1A N1A 1.497(10)
C1A C2A 1.524(11)
C2A C3A 1.524(11)
C3A C4A 1.531(12)
C4A C5A 1.508(12)
C5A C6A 1.547(12)
C6A C7A 1.446(13)
C7A C8A 1.447(12)
C8A C9A 1.576(13)
C9A C10A 1.529(12)
C10A C11A 1.619(14)
C11A C12A 1.508(12)
C13A N1A 1.480(10)
C14A N1A 1.501(9)
C15A N1A 1.498(9)
O1 P1 1.458(6)
O2 P1 1.587(5)
O3 P1 1.586(6)
O4 P2 1.452(5)
O5 P2 1.577(6)
O6 P2 1.596(5)
C1S Cl2S 1.783(5)
C1S Cl1S 1.785(5)
C1S' Cl1' 1.790(5)
C1S' Cl2' 1.792(5)
C1T Cl1T 1.730(10)
C1T Cl2T 1.751(10)

loop_
_geom_torsion_atom_site_label_1
_geom_torsion_atom_site_label_2
_geom_torsion_atom_site_label_3
_geom_torsion_atom_site_label_4
_geom_torsion
C20 C1 C2 C3 112.5(9)
C24 C1 C2 C3 -7.1(10)
C25 C1 C2 C3 -122.0(8)
C20 C1 C2 N1 -72.7(8)
C24 C1 C2 N1 167.7(6)
C25 C1 C2 N1 52.8(8)
N1 C2 C3 C4 -1.0(8)
C1 C2 C3 C4 174.4(7)
C2 C3 C4 C5 0.2(8)
C3 C4 C5 N1 0.6(8)
C3 C4 C5 C6 -176.7(7)
N1 C5 C6 C7 70.2(8)
C4 C5 C6 C7 -112.7(9)
N1 C5 C6 C31 -55.3(9)
C4 C5 C6 C31 121.8(8)
N1 C5 C6 C21 -171.1(6)
C4 C5 C6 C21 6.0(10)
C5 C6 C7 C8 108.3(9)
C31 C6 C7 C8 -128.2(8)
C21 C6 C7 C8 -10.2(10)
C5 C6 C7 N2 -72.0(9)
C31 C6 C7 N2 51.4(9)
C21 C6 C7 N2 169.4(6)
N2 C7 C8 C9 -1.3(8)
C6 C7 C8 C9 178.4(7)
C7 C8 C9 C10 0.7(9)
C8 C9 C10 N2 0.1(8)
C8 C9 C10 C11 -177.2(7)
C9 C10 C11 C12 -109.5(8)
N2 C10 C11 C12 73.6(8)
C9 C10 C11 C22 10.3(10)
N2 C10 C11 C22 -166.7(6)
C9 C10 C11 C37 127.8(8)
N2 C10 C11 C37 -49.2(9)
C10 C11 C12 N3 -69.2(9)
C22 C11 C12 N3 170.9(6)
C37 C11 C12 N3 54.5(9)
C10 C11 C12 C13 116.7(9)
C22 C11 C12 C13 -3.2(11)
C37 C11 C12 C13 -119.7(8)
N3 C12 C13 C14 1.2(8)
C11 C12 C13 C14 176.0(8)
C12 C13 C14 C15 -1.4(9)
C13 C14 C15 N3 0.9(8)
C13 C14 C15 C16 -176.6(8)
C14 C15 C16 C17 -115.9(9)
N3 C15 C16 C17 66.9(9)
C14 C15 C16 C23 5.0(11)
N3 C15 C16 C23 -172.1(7)
C14 C15 C16 C43 120.4(8)
N3 C15 C16 C43 -56.8(9)
C15 C16 C17 N4 -67.4(8)
C23 C16 C17 N4 171.9(6)
C43 C16 C17 N4 57.5(9)
C15 C16 C17 C18 120.3(8)
C23 C16 C17 C18 -0.4(11)
C43 C16 C17 C18 -114.8(8)
N4 C17 C18 C19 -0.5(8)
C16 C17 C18 C19 172.7(7)
C17 C18 C19 C20 -0.2(8)
C18 C19 C20 N4 0.9(8)
C18 C19 C20 C1 -179.7(7)
C2 C1 C20 C19 -114.1(8)
C24 C1 C20 C19 4.3(10)
C25 C1 C20 C19 122.6(8)
C2 C1 C20 N4 65.1(9)
C24 C1 C20 N4 -176.5(6)
C25 C1 C20 N4 -58.1(9)
C20 C1 C25 C26 161.3(7)
C2 C1 C25 C26 35.9(9)
C24 C1 C25 C26 -79.0(8)
C20 C1 C25 C30 -20.4(10)
C2 C1 C25 C30 -145.8(7)
C24 C1 C25 C30 99.2(8)
C30 C25 C26 C27 0.1(11)
C1 C25 C26 C27 178.5(7)
C25 C26 C27 C28 -0.4(12)
C25 C26 C27 O2 -176.7(7)
C26 C27 C28 C29 0.5(12)
O2 C27 C28 C29 176.8(7)
C27 C28 C29 C30 -0.5(11)
C26 C25 C30 C29 -0.1(11)
C1 C25 C30 C29 -178.4(7)
C28 C29 C30 C25 0.3(12)
C7 C6 C31 C32 -158.3(7)
C5 C6 C31 C32 -33.8(9)
C21 C6 C31 C32 82.8(8)
C7 C6 C31 C36 24.4(10)
C5 C6 C31 C36 149.0(7)
C21 C6 C31 C36 -94.4(8)
C36 C31 C32 C33 1.1(11)
C6 C31 C32 C33 -176.2(7)
C31 C32 C33 C34 -0.7(12)
C31 C32 C33 O3 175.9(6)
C32 C33 C34 C35 -0.5(12)
O3 C33 C34 C35 -176.9(7)
C33 C34 C35 C36 1.3(12)
C34 C35 C36 C31 -0.9(12)
C32 C31 C36 C35 -0.3(11)
C6 C31 C36 C35 176.9(7)
C10 C11 C37 C38 -32.4(10)
C12 C11 C37 C38 -156.1(7)
C22 C11 C37 C38 86.4(9)
C10 C11 C37 C42 151.7(7)
C12 C11 C37 C42 27.9(10)
C22 C11 C37 C42 -89.6(8)
C42 C37 C38 C39 -2.8(12)
C11 C37 C38 C39 -178.8(7)
C37 C38 C39 C40 0.8(12)
C38 C39 C40 C41 1.0(12)
C39 C40 C41 C42 -0.9(12)
C39 C40 C41 O5 174.8(7)
C40 C41 C42 C37 -1.1(12)
O5 C41 C42 C37 -176.9(7)
C38 C37 C42 C41 3.0(11)
C11 C37 C42 C41 179.0(7)
C15 C16 C43 C48 156.7(7)
C17 C16 C43 C48 30.3(9)
C23 C16 C43 C48 -86.3(8)
C15 C16 C43 C44 -27.7(9)
C17 C16 C43 C44 -154.0(6)
C23 C16 C43 C44 89.4(8)
C48 C43 C44 C45 -2.9(10)
C16 C43 C44 C45 -178.6(6)
C43 C44 C45 C46 0.7(11)
C43 C44 C45 O6 177.8(6)
C44 C45 C46 C47 1.4(11)
O6 C45 C46 C47 -175.7(7)
C45 C46 C47 C48 -1.3(12)
C46 C47 C48 C43 -0.9(12)
C44 C43 C48 C47 3.0(11)
C16 C43 C48 C47 178.7(7)
C54 C49 C50 C51 -2.7(13)
P1 C49 C50 C51 173.7(7)
C49 C50 C51 C52 2.2(14)
C50 C51 C52 C53 -0.9(14)
C51 C52 C53 C54 0.2(15)
C50 C49 C54 C53 1.9(12)
P1 C49 C54 C53 -174.7(6)
C52 C53 C54 C49 -0.6(13)
C60 C55 C56 C57 -0.4(12)
P2 C55 C56 C57 178.9(7)
C55 C56 C57 C58 0.6(13)
C56 C57 C58 C59 -0.5(14)
C57 C58 C59 C60 0.1(15)
C56 C55 C60 C59 0.0(13)
P2 C55 C60 C59 -179.2(7)
C58 C59 C60 C55 0.1(15)
N1A C1A C2A C3A 165.8(8)
C1A C2A C3A C4A -70.2(11)
C2A C3A C4A C5A -61.1(11)
C3A C4A C5A C6A -173.4(8)
C4A C5A C6A C7A -170.9(8)
C5A C6A C7A C8A 169.5(8)
C6A C7A C8A C9A 62.4(12)
C7A C8A C9A C10A -172.3(8)
C8A C9A C10A C11A -175.6(8)
C9A C10A C11A C12A -167.9(8)
C4 C5 N1 C2 -1.3(8)
C6 C5 N1 C2 176.4(6)
C3 C2 N1 C5 1.4(7)
C1 C2 N1 C5 -174.5(6)
C9 C10 N2 C7 -0.9(8)
C11 C10 N2 C7 176.7(6)
C8 C7 N2 C10 1.4(8)
C6 C7 N2 C10 -178.3(6)
C13 C12 N3 C15 -0.7(8)
C11 C12 N3 C15 -176.1(7)
C14 C15 N3 C12 -0.2(8)
C16 C15 N3 C12 177.6(7)
C18 C17 N4 C20 1.2(8)
C16 C17 N4 C20 -172.7(6)
C19 C20 N4 C17 -1.3(8)
C1 C20 N4 C17 179.3(6)
C2A C1A N1A C13A -71.9(9)
C2A C1A N1A C15A 49.9(10)
C2A C1A N1A C14A 168.5(7)
C26 C27 O2 P1 -115.0(7)
C28 C27 O2 P1 68.5(9)
C34 C33 O3 P1 -74.5(8)
C32 C33 O3 P1 108.9(7)
C40 C41 O5 P2 73.7(9)
C42 C41 O5 P2 -110.4(7)
C46 C45 O6 P2 -81.0(8)
C44 C45 O6 P2 101.9(7)
C33 O3 P1 O1 37.0(6)
C33 O3 P1 O2 -91.0(6)
C33 O3 P1 C49 164.1(6)
C27 O2 P1 O1 -32.6(7)
C27 O2 P1 O3 94.5(6)
C27 O2 P1 C49 -158.5(6)
C50 C49 P1 O1 -148.6(7)
C54 C49 P1 O1 27.8(7)
C50 C49 P1 O3 85.7(7)
C54 C49 P1 O3 -97.9(6)
C50 C49 P1 O2 -23.2(8)
C54 C49 P1 O2 153.2(6)
C41 O5 P2 O4 -20.5(6)
C41 O5 P2 O6 105.7(6)
C41 O5 P2 C55 -148.2(6)
C45 O6 P2 O4 27.9(7)
C45 O6 P2 O5 -99.1(6)
C45 O6 P2 C55 154.2(6)
C60 C55 P2 O4 -138.7(7)
C56 C55 P2 O4 42.1(7)
C60 C55 P2 O5 -11.7(8)
C56 C55 P2 O5 169.1(6)
C60 C55 P2 O6 96.7(7)
C56 C55 P2 O6 -82.5(6)
